data_7244596
loop_
_publ_author_name
'Xue, Qi'
'Bi, Fuqiang'
'Luo, Yifen'
'Zhang, Jiarong'
'Yang, Kaidi'
'Wang, Bozhou'
'Xue, Ganglin'

_publ_section_title
;
 Methyl nitrate energetic compounds based on bicyclic scaffolds of
 furazan--isofurazan (isoxazole): syntheses, crystal structures and
 detonation performances
;
_journal_issue 13
_journal_name_full 'RSC Advances'
_journal_page_first 7712
_journal_page_last 7719
_journal_paper_doi 10.1039/D2RA00215A
_journal_volume 12
_journal_year 2022
_chemical_formula_moiety 'C5 H2 N7 O7, H4 N'
_chemical_formula_sum 'C5 H6 N8 O7'
_chemical_formula_weight 290.18
_space_group_crystal_system monoclinic
_space_group_IT_number 14
_space_group_name_Hall '-P 2ybc'
_space_group_name_H-M_alt 'P 1 21/c 1'
_atom_sites_solution_hydrogens mixed
_atom_sites_solution_primary dual
_audit_creation_date 2021-08-31
_audit_creation_method
;
Olex2 1.3
(compiled 2020.11.12 svn.r5f609507 for OlexSys, GUI svn.r6272)
;
_audit_update_record
;
2021-12-27 deposited with the CCDC.	2022-02-23 downloaded from the CCDC.
;
_cell_angle_alpha 90
_cell_angle_beta 91.405(4)
_cell_angle_gamma 90
_cell_formula_units_Z 4
_cell_length_a 15.3710(8)
_cell_length_b 9.1833(4)
_cell_length_c 7.7679(4)
_cell_measurement_reflns_used 2421
_cell_measurement_temperature 150.0
_cell_measurement_theta_max 74.12
_cell_measurement_theta_min 2.88
_cell_volume 1096.16(9)
_computing_molecular_graphics 'Olex2 1.3 (Dolomanov et al., 2009)'
_computing_publication_material 'Olex2 1.3 (Dolomanov et al., 2009)'
_computing_structure_refinement 'SHELXL 2018/3 (Sheldrick, 2015)'
_computing_structure_solution 'SHELXT 2018/2 (Sheldrick, 2018)'
_diffrn_ambient_temperature 150.0
_diffrn_measured_fraction_theta_full 0.975
_diffrn_measured_fraction_theta_max 0.962
_diffrn_measurement_device_type 'Bruker APEX-II CCD'
_diffrn_measurement_method '\f and \w scans'
_diffrn_radiation_type CuK\a
_diffrn_radiation_wavelength 1.54178
_diffrn_reflns_av_R_equivalents 0.0329
_diffrn_reflns_av_unetI/netI 0.0270
_diffrn_reflns_Laue_measured_fraction_full 0.975
_diffrn_reflns_Laue_measured_fraction_max 0.962
_diffrn_reflns_limit_h_max 19
_diffrn_reflns_limit_h_min -19
_diffrn_reflns_limit_k_max 11
_diffrn_reflns_limit_k_min -11
_diffrn_reflns_limit_l_max 9
_diffrn_reflns_limit_l_min -8
_diffrn_reflns_number 7421
_diffrn_reflns_point_group_measured_fraction_full 0.975
_diffrn_reflns_point_group_measured_fraction_max 0.962
_diffrn_reflns_theta_full 67.679
_diffrn_reflns_theta_max 74.669
_diffrn_reflns_theta_min 2.876
_diffrn_source_current 1.0
_diffrn_source_power 0.05
_diffrn_source_voltage 50.0
_diffrn_standards_number 0
_exptl_absorpt_coefficient_mu 1.447
_exptl_absorpt_correction_T_max 0.0872
_exptl_absorpt_correction_T_min 0.0103
_exptl_absorpt_correction_type multi-scan
_exptl_absorpt_process_details
;
SADABS-2016/2 (Bruker,2016/2) was used for absorption correction.
wR2(int) was 0.1303 before and 0.0460 after correction.
The Ratio of minimum to maximum transmission is 0.1181.
The \l/2 correction factor is Not present.
;
_exptl_crystal_density_diffrn 1.758
_exptl_crystal_description block
_exptl_crystal_F_000 592
_exptl_crystal_size_max 0.2
_exptl_crystal_size_mid 0.15
_exptl_crystal_size_min 0.1
_refine_diff_density_max 0.468
_refine_diff_density_min -1.233
_refine_diff_density_rms 0.097
_refine_ls_extinction_method none
_refine_ls_goodness_of_fit_ref 1.101
_refine_ls_hydrogen_treatment mixed
_refine_ls_matrix_type fullcycle
_refine_ls_number_parameters 185
_refine_ls_number_reflns 2161
_refine_ls_number_restraints 3
_refine_ls_restrained_S_all 1.118
_refine_ls_R_factor_all 0.1006
_refine_ls_R_factor_gt 0.0905
_refine_ls_shift/su_max 0.000
_refine_ls_shift/su_mean 0.000
_refine_ls_structure_factor_coef Fsqd
_refine_ls_weighting_details 'w=1/[\s^2^(Fo^2^)+(0.1341P)^2^+1.5878P] where P=(Fo^2^+2Fc^2^)/3'
_refine_ls_weighting_scheme calc
_refine_ls_wR_factor_gt 0.2345
_refine_ls_wR_factor_ref 0.2469
_reflns_Friedel_coverage 0.000
_reflns_number_gt 1820
_reflns_number_total 2161
_reflns_threshold_expression 'I > 2\s(I)'
_cod_data_source_file d2ra00215a2.cif
_cod_data_source_block cu_0823_10_0ma
_cod_database_code 7244596
_shelx_shelxl_version_number 2018/3
_shelx_space_group_comment
;
The symmetry employed for this shelxl refinement is uniquely defined
by the following loop, which should always be used as a source of
symmetry information in preference to the above space-group names.
They are only intended as comments.
;
_shelx_estimated_absorpt_t_max 0.869
_shelx_estimated_absorpt_t_min 0.761
_olex2_refinement_description
;
1. Fixed Uiso
 At 1.2 times of:
  All C(H,H) groups
2. Restrained distances
 N8-H8C = N8-H8B = N8-H8A
 0.88 with sigma of 0.00001
3. Uiso/Uaniso restraints and constraints
Uanis(N2) = Uanis(N3)
Uanis(O4) = Uanis(N3) = Uanis(N2)
4.a Secondary CH2 refined with riding coordinates:
 C1(H1A,H1B)
;
_olex2_submission_special_instructions 'No special instructions were received'

loop_
_space_group_symop_operation_xyz
'x, y, z'
'-x, y+1/2, -z+1/2'
'-x, -y, -z'
'x, -y-1/2, z-1/2'

loop_
_atom_site_label
_atom_site_type_symbol
_atom_site_fract_x
_atom_site_fract_y
_atom_site_fract_z
_atom_site_U_iso_or_equiv
_atom_site_adp_type
_atom_site_occupancy
_atom_site_site_symmetry_order
_atom_site_calc_flag
_atom_site_refinement_flags_posn
_atom_site_refinement_flags_adp
_atom_site_refinement_flags_occupancy
_atom_site_disorder_assembly
_atom_site_disorder_group
O7 O 0.502510 1.301640 0.598510 0.052 Uani 1 1 d . . . . .
O4 O 0.831710 1.647360 0.313210 0.036 Uani 1 1 d . . . . .
O5 O 0.784950 1.216120 0.208620 0.053 Uani 1 1 d . . . . .
O3 O 0.887080 1.941070 0.194940 0.051 Uani 1 1 d . . . . .
O2 O 0.979630 2.109810 0.295760 0.061 Uani 1 1 d . . . . .
O6 O 0.587160 1.126080 0.514450 0.053 Uani 1 1 d . . . . .
O1 O 0.936860 2.109490 0.026950 0.060 Uani 1 1 d . . . . .
N8 N 0.420880 1.070540 0.774520 0.047 Uani 1 1 d D . . . .
N7 N 0.568660 1.258200 0.517930 0.046 Uani 1 1 d . . . . .
N6 N 0.614000 1.361940 0.446820 0.047 Uani 1 1 d . . . . .
N1 N 0.939900 2.064780 0.171890 0.051 Uani 1 1 d . . . . .
N5 N 0.708840 1.190570 0.298930 0.049 Uani 1 1 d . . . . .
N4 N 0.809270 1.359030 0.216970 0.052 Uani 1 1 d . . . . .
N3 N 0.706060 1.653800 0.443070 0.036 Uani 1 1 d . . . . .
N2 N 0.745940 1.790330 0.460230 0.036 Uani 1 1 d . . . . .
C4 C 0.750500 1.422540 0.307120 0.046 Uani 1 1 d . . . . .
C5 C 0.686070 1.317900 0.357610 0.046 Uani 1 1 d . . . . .
C2 C 0.818230 1.780930 0.383610 0.047 Uani 1 1 d . . . . .
C3 C 0.758410 1.574970 0.355780 0.046 Uani 1 1 d . . . . .
C1 C 0.887400 1.893290 0.373640 0.051 Uani 1 1 d . . . . .
H1A H 0.874879 1.975976 0.450967 0.061 Uiso 1 1 calc R U . . .
H1B H 0.944718 1.851612 0.407389 0.061 Uiso 1 1 calc R U . . .
H8A H 0.381660 1.017550 0.718870 0.079(16) Uiso 1 1 d D . . . .
H8B H 0.396880 1.111120 0.864330 0.062 Uiso 1 1 d D . . . .
H8C H 0.446120 1.145750 0.726400 0.056 Uiso 1 1 d D . . . .
H8D H 0.458700 1.007900 0.801500 0.050 Uiso 1 1 d . . . . .

loop_
_atom_site_aniso_label
_atom_site_aniso_U_11
_atom_site_aniso_U_22
_atom_site_aniso_U_33
_atom_site_aniso_U_23
_atom_site_aniso_U_13
_atom_site_aniso_U_12
O7 0.050 0.049 0.057 0.002 0.009 0.000
O4 0.036 0.036 0.037 0.000 0.004 -0.001
O5 0.051 0.048 0.061 -0.007 0.007 0.001
O3 0.054 0.048 0.050 -0.001 0.002 -0.006
O2 0.057 0.062 0.064 -0.002 0.000 -0.011
O6 0.064 0.042 0.054 -0.001 0.007 -0.002
O1 0.062 0.058 0.060 0.008 0.010 0.003
N8 0.051 0.042 0.049 -0.001 0.006 -0.003
N7 0.050 0.045 0.043 0.000 0.001 -0.002
N6 0.047 0.046 0.048 0.001 0.005 -0.002
N1 0.047 0.047 0.059 0.000 0.008 0.000
N5 0.049 0.049 0.049 -0.003 0.003 0.001
N4 0.050 0.051 0.056 -0.005 0.005 0.001
N3 0.036 0.036 0.037 0.000 0.004 -0.001
N2 0.036 0.036 0.037 0.000 0.004 -0.001
C4 0.046 0.048 0.043 0.000 0.002 0.002
C5 0.048 0.046 0.043 0.000 -0.003 -0.001
C2 0.050 0.047 0.046 0.001 0.001 -0.001
C3 0.044 0.046 0.046 0.003 0.002 -0.002
C1 0.054 0.047 0.052 0.000 0.002 -0.006

loop_
_atom_type_symbol
_atom_type_description
_atom_type_scat_dispersion_real
_atom_type_scat_dispersion_imag
_atom_type_scat_source
C C 0.0181 0.0091 'International Tables Vol C Tables 4.2.6.8 and 6.1.1.4'
H H 0.0000 0.0000 'International Tables Vol C Tables 4.2.6.8 and 6.1.1.4'
N N 0.0311 0.0180 'International Tables Vol C Tables 4.2.6.8 and 6.1.1.4'
O O 0.0492 0.0322 'International Tables Vol C Tables 4.2.6.8 and 6.1.1.4'

loop_
_geom_angle_atom_site_label_1
_geom_angle_atom_site_label_2
_geom_angle_atom_site_label_3
_geom_angle
_geom_angle_site_symmetry_1
_geom_angle_site_symmetry_3
_geom_angle_publ_flag
C3 O4 C2 102.0 . . ?
N4 O5 N5 111.6 . . ?
N1 O3 C1 112.0 . . ?
H8A N8 H8B 109.2 . . ?
H8A N8 H8C 122.0 . . ?
H8A N8 H8D 101.8 . . ?
H8B N8 H8C 101.7 . . ?
H8B N8 H8D 113.1 . . ?
H8C N8 H8D 109.5 . . ?
O7 N7 N6 114.8 . . ?
O6 N7 O7 120.1 . . ?
O6 N7 N6 125.1 . . ?
N7 N6 C5 116.1 . . ?
O2 N1 O3 117.3 . . ?
O1 N1 O3 112.7 . . ?
O1 N1 O2 130.0 . . ?
C5 N5 O5 105.0 . . ?
C4 N4 O5 105.3 . . ?
C3 N3 N2 106.0 . . ?
C2 N2 N3 106.2 . . ?
N4 C4 C5 109.9 . . ?
N4 C4 C3 121.3 . . ?
C5 C4 C3 128.7 . . ?
N6 C5 C4 120.4 . . ?
N5 C5 N6 131.5 . . ?
N5 C5 C4 108.1 . . ?
O4 C2 C1 119.3 . . ?
N2 C2 O4 113.0 . . ?
N2 C2 C1 127.6 . . ?
O4 C3 C4 118.2 . . ?
N3 C3 O4 112.7 . . ?
N3 C3 C4 129.0 . . ?
O3 C1 C2 105.9 . . ?
O3 C1 H1A 110.6 . . ?
O3 C1 H1B 110.6 . . ?
C2 C1 H1A 110.6 . . ?
C2 C1 H1B 110.6 . . ?
H1A C1 H1B 108.7 . . ?

loop_
_geom_bond_atom_site_label_1
_geom_bond_atom_site_label_2
_geom_bond_distance
_geom_bond_site_symmetry_2
_geom_bond_publ_flag
O7 N7 1.2712 . ?
O4 C2 1.3609 . ?
O4 C3 1.3561 . ?
O5 N5 1.3986 . ?
O5 N4 1.3657 . ?
O3 N1 1.4103 . ?
O3 C1 1.4557 . ?
O2 N1 1.2004 . ?
O6 N7 1.2466 . ?
O1 N1 1.1982 . ?
N8 H8A 0.8800 . ?
N8 H8B 0.8799 . ?
N8 H8C 0.8800 . ?
N8 H8D 0.8407 . ?
N7 N6 1.3105 . ?
N6 C5 1.3815 . ?
N5 C5 1.3059 . ?
N4 C4 1.2952 . ?
N3 N2 1.4005 . ?
N3 C3 1.2877 . ?
N2 C2 1.2763 . ?
C4 C5 1.4412 . ?
C4 C3 1.4543 . ?
C2 C1 1.4850 . ?
C1 H1A 0.9900 . ?
C1 H1B 0.9900 . ?

loop_
_geom_torsion_atom_site_label_1
_geom_torsion_atom_site_label_2
_geom_torsion_atom_site_label_3
_geom_torsion_atom_site_label_4
_geom_torsion
_geom_torsion_site_symmetry_1
_geom_torsion_site_symmetry_2
_geom_torsion_site_symmetry_3
_geom_torsion_site_symmetry_4
_geom_torsion_publ_flag
O7 N7 N6 C5 -179.7 . . . . ?
O4 C2 C1 O3 72.8 . . . . ?
O5 N5 C5 N6 175.6 . . . . ?
O5 N5 C5 C4 -1.7 . . . . ?
O5 N4 C4 C5 -0.4 . . . . ?
O5 N4 C4 C3 174.9 . . . . ?
O6 N7 N6 C5 2.0 . . . . ?
N7 N6 C5 N5 16.5 . . . . ?
N7 N6 C5 C4 -166.4 . . . . ?
N1 O3 C1 C2 170.3 . . . . ?
N5 O5 N4 C4 -0.7 . . . . ?
N4 O5 N5 C5 1.6 . . . . ?
N4 C4 C5 N6 -176.3 . . . . ?
N4 C4 C5 N5 1.4 . . . . ?
N4 C4 C3 O4 -3.9 . . . . ?
N4 C4 C3 N3 179.5 . . . . ?
N3 N2 C2 O4 0.2 . . . . ?
N3 N2 C2 C1 -176.0 . . . . ?
N2 N3 C3 O4 0.6 . . . . ?
N2 N3 C3 C4 177.3 . . . . ?
N2 C2 C1 O3 -111.1 . . . . ?
C5 C4 C3 O4 170.4 . . . . ?
C5 C4 C3 N3 -6.3 . . . . ?
C2 O4 C3 N3 -0.4 . . . . ?
C2 O4 C3 C4 -177.6 . . . . ?
C3 O4 C2 N2 0.1 . . . . ?
C3 O4 C2 C1 176.7 . . . . ?
C3 N3 N2 C2 -0.5 . . . . ?
C3 C4 C5 N6 8.9 . . . . ?
C3 C4 C5 N5 -173.4 . . . . ?
C1 O3 N1 O2 2.8 . . . . ?
C1 O3 N1 O1 -176.6 . . . . ?
